data_2210230
loop_
_publ_author_name
'Sun, Feng-Xia'
'Ha, Jing'
'Fu, De-Cai'
'Yu, Yi-Feng'

_publ_section_title
;Methyl
 5-[<i>N</i>-(2-hydroxyethyl)carbamoyl]-2,6-dimethyl-4-(3-nitrophenyl)-1,4-dihydropyridine-3-carboxylate
;
_journal_coeditor_code FL2048
_journal_issue 9
_journal_name_full 'Acta Crystallographica Section E'
_journal_page_first o4112
_journal_page_last o4114
_journal_paper_doi 10.1107/S160053680603337X
_journal_volume 62
_journal_year 2006
_chemical_formula_moiety 'C18 H21 N3 O6'
_chemical_formula_sum 'C18 H21 N3 O6'
_chemical_formula_weight 375.38
_chemical_melting_point .473E-305
_chemical_name_systematic
'Methyl 5-(2-hydr&shy;oxyethyl&shy;carbamo&shy;yl)-2,6-dimethyl-4-(3-nitrophen&shy;yl)-1,4-dihydropyridine-3-carboxylate'
_space_group_IT_number 33
_symmetry_cell_setting orthorhombic
_symmetry_space_group_name_Hall 'P 2c -2n'
_symmetry_space_group_name_H-M 'P n a 21'
_atom_sites_solution_hydrogens geom
_atom_sites_solution_primary direct
_atom_sites_solution_secondary difmap
_audit_creation_method SHELXL-97
_cell_angle_alpha 90.00
_cell_angle_beta 90.00
_cell_angle_gamma 90.00
_cell_formula_units_Z 4
_cell_length_a 14.1028(15)
_cell_length_b 14.4948(16)
_cell_length_c 8.6701(10)
_cell_measurement_reflns_used 5692
_cell_measurement_temperature 113(2)
_cell_measurement_theta_max 27.9
_cell_measurement_theta_min 2.0
_cell_volume 1772.3(3)
_computing_cell_refinement CrystalClear
_computing_data_collection 'CrystalClear (Rigaku/MSC, 2005)'
_computing_data_reduction 'CrystalClear '
_computing_publication_material CrystalStructure
_computing_structure_refinement 'SHELXL97 (Sheldrick, 1997)'
_computing_structure_solution 'SHELXS97 (Sheldrick, 1997)'
_diffrn_ambient_temperature 113(2)
_diffrn_detector_area_resol_mean 7.31
_diffrn_measured_fraction_theta_full 0.999
_diffrn_measured_fraction_theta_max 0.999
_diffrn_measurement_device_type 'Rigaku Saturn'
_diffrn_measurement_method \w
_diffrn_radiation_monochromator confocal
_diffrn_radiation_source 'rotating anode'
_diffrn_radiation_type MoK\a
_diffrn_radiation_wavelength 0.71070
_diffrn_reflns_av_R_equivalents 0.0390
_diffrn_reflns_av_sigmaI/netI 0.0275
_diffrn_reflns_limit_h_max 18
_diffrn_reflns_limit_h_min -18
_diffrn_reflns_limit_k_max 19
_diffrn_reflns_limit_k_min -16
_diffrn_reflns_limit_l_max 11
_diffrn_reflns_limit_l_min -11
_diffrn_reflns_number 15964
_diffrn_reflns_theta_full 27.86
_diffrn_reflns_theta_max 27.86
_diffrn_reflns_theta_min 2.01
_diffrn_standards_decay_% 0
_diffrn_standards_interval_count 0
_diffrn_standards_interval_time 0
_diffrn_standards_number 0
_exptl_absorpt_coefficient_mu 0.107
_exptl_absorpt_correction_T_max 0.9831
_exptl_absorpt_correction_T_min 0.9704
_exptl_absorpt_correction_type multi-scan
_exptl_absorpt_process_details 'Jacobson (1998)'
_exptl_crystal_colour yellow
_exptl_crystal_density_diffrn 1.407
_exptl_crystal_density_method 'not measured'
_exptl_crystal_description block
_exptl_crystal_F_000 792
_exptl_crystal_size_max 0.26
_exptl_crystal_size_mid 0.20
_exptl_crystal_size_min 0.16
_refine_diff_density_max 0.280
_refine_diff_density_min -0.211
_refine_ls_abs_structure_details 0
_refine_ls_extinction_coef 0.034(4)
_refine_ls_extinction_expression Fc^*^=kFc[1+0.001xFc^2^\l^3^/sin(2\q)]^-1/4^
_refine_ls_extinction_method SHELXL97
_refine_ls_goodness_of_fit_ref 1.059
_refine_ls_hydrogen_treatment mixed
_refine_ls_matrix_type full
_refine_ls_number_parameters 279
_refine_ls_number_reflns 2244
_refine_ls_number_restraints 34
_refine_ls_restrained_S_all 1.077
_refine_ls_R_factor_all 0.0413
_refine_ls_R_factor_gt 0.0381
_refine_ls_shift/su_max 0.002
_refine_ls_shift/su_mean 0.000
_refine_ls_structure_factor_coef Fsqd
_refine_ls_weighting_details 'calc w=1/[\s^2^(Fo^2^)+(0.0731P)^2^] where P=(Fo^2^+2Fc^2^)/3'
_refine_ls_weighting_scheme calc
_refine_ls_wR_factor_gt 0.0995
_refine_ls_wR_factor_ref 0.1017
_reflns_number_gt 2066
_reflns_number_total 2244
_reflns_threshold_expression >2sigma(I)
_cod_data_source_file fl2048.cif
_cod_data_source_block I
_cod_database_code 2210230
_cod_database_fobs_code 2210230

loop_
_symmetry_equiv_pos_as_xyz
'x, y, z'
'-x+1/2, y+1/2, z+1/2'
'x+1/2, -y+1/2, z'
'-x, -y, z+1/2'

loop_
_atom_site_type_symbol
_atom_site_label
_atom_site_fract_x
_atom_site_fract_y
_atom_site_fract_z
_atom_site_U_iso_or_equiv
_atom_site_adp_type
_atom_site_calc_flag
_atom_site_refinement_flags
_atom_site_occupancy
_atom_site_disorder_assembly
_atom_site_disorder_group
O O1 0.41255(10) 0.19434(11) 0.8037(2) 0.0241(4) Uani d . 1 . .
O O2 0.53243(10) 0.10226(11) 0.8742(2) 0.0248(4) Uani d . 1 . .
O O3 0.58962(11) 0.51173(10) 0.4121(2) 0.0211(3) Uani d . 1 . .
O O5 0.21330(12) 0.39955(14) 0.3888(3) 0.0407(5) Uani d . 1 . .
O O6 0.19939(13) 0.31158(17) 0.1897(3) 0.0445(6) Uani d . 1 . .
N N1 0.72163(13) 0.29199(13) 0.6754(2) 0.0191(4) Uani d . 1 . .
H H1 0.7811(19) 0.2826(18) 0.697(3) 0.023 Uiso d . 1 . .
N N2 0.49400(14) 0.52288(13) 0.6202(2) 0.0232(4) Uani d D 1 . .
H H2 0.4790(19) 0.503(2) 0.712(4) 0.028 Uiso d . 1 . .
N N3 0.24354(14) 0.33973(15) 0.3014(3) 0.0286(5) Uani d . 1 A .
C C1 0.66328(15) 0.22799(14) 0.7421(3) 0.0177(4) Uani d . 1 . .
C C2 0.56740(14) 0.24015(14) 0.7363(2) 0.0164(4) Uani d . 1 . .
C C3 0.52234(14) 0.32048(14) 0.6515(2) 0.0158(4) Uani d . 1 A .
H H3 0.4760 0.3508 0.7226 0.019 Uiso calc R 1 . .
C C4 0.59622(14) 0.39221(14) 0.6042(3) 0.0169(4) Uani d . 1 . .
C C5 0.68985(15) 0.37503(15) 0.6137(3) 0.0182(4) Uani d . 1 A .
C C6 0.71639(15) 0.14949(16) 0.8156(3) 0.0215(5) Uani d . 1 . .
H H6A 0.7847 0.1589 0.8021 0.026 Uiso calc R 1 . .
H H6B 0.6977 0.0913 0.7667 0.026 Uiso calc R 1 . .
H H6C 0.7014 0.1471 0.9259 0.026 Uiso calc R 1 . .
C C7 0.49785(14) 0.17853(15) 0.8062(3) 0.0179(4) Uani d . 1 . .
C C8 0.46328(16) 0.03724(16) 0.9323(3) 0.0279(5) Uani d . 1 . .
H H8A 0.4961 -0.0152 0.9797 0.034 Uiso calc R 1 . .
H H8B 0.4237 0.0152 0.8469 0.034 Uiso calc R 1 . .
H H8C 0.4232 0.0676 1.0094 0.034 Uiso calc R 1 . .
C C9 0.46891(15) 0.28922(15) 0.5072(3) 0.0176(4) Uani d . 1 . .
C C10 0.38224(15) 0.32853(15) 0.4697(3) 0.0196(4) Uani d . 1 A .
H H10 0.3546 0.3744 0.5337 0.024 Uiso calc R 1 . .
C C11 0.33668(15) 0.29919(17) 0.3361(3) 0.0220(5) Uani d . 1 . .
C C12 0.37305(16) 0.23303(18) 0.2384(3) 0.0284(5) Uani d . 1 A .
H H12 0.3401 0.2148 0.1478 0.034 Uiso calc R 1 . .
C C13 0.45923(18) 0.19441(17) 0.2774(3) 0.0296(6) Uani d . 1 . .
H H13 0.4864 0.1485 0.2129 0.035 Uiso calc R 1 A .
C C14 0.50657(16) 0.22190(16) 0.4100(3) 0.0234(5) Uani d . 1 A .
H H14 0.5657 0.1944 0.4350 0.028 Uiso calc R 1 . .
C C15 0.56089(15) 0.48035(14) 0.5377(3) 0.0175(4) Uani d . 1 A .
C C18 0.76857(15) 0.43877(16) 0.5673(3) 0.0239(5) Uani d . 1 . .
H H18A 0.8297 0.4088 0.5863 0.036 Uiso calc PR 0.50 A .
H H18B 0.7647 0.4957 0.6280 0.036 Uiso calc PR 0.50 . .
H H18C 0.7628 0.4535 0.4574 0.036 Uiso calc PR 0.50 . .
H H18D 0.7417 0.4966 0.5282 0.036 Uiso calc PR 0.50 . .
H H18E 0.8068 0.4096 0.4865 0.036 Uiso calc PR 0.50 . .
H H18F 0.8087 0.4518 0.6570 0.036 Uiso calc PR 0.50 . .
O O4 0.28926(15) 0.5605(3) 0.6714(4) 0.0444(10) Uani d PDU 0.886(9) A 1
H H4A 0.3268 0.5401 0.7385 0.053 Uiso calc PR 0.886(9) A 1
C C16 0.4424(2) 0.6052(2) 0.5703(6) 0.0290(12) Uani d PDU 0.886(9) A 1
H H16A 0.4717 0.6288 0.4743 0.035 Uiso calc PR 0.886(9) A 1
H H16B 0.4493 0.6536 0.6502 0.035 Uiso calc PR 0.886(9) A 1
C C17 0.3408(2) 0.5896(3) 0.5422(4) 0.0317(8) Uani d PDU 0.886(9) A 1
H H17A 0.3124 0.6476 0.5034 0.038 Uiso calc PR 0.886(9) A 1
H H17B 0.3340 0.5426 0.4601 0.038 Uiso calc PR 0.886(9) A 1
O O4' 0.3123(18) 0.614(2) 0.735(3) 0.053(7) Uani d PDU 0.114(9) A 2
H H4'A 0.3444 0.5775 0.7887 0.064 Uiso calc PR 0.114(9) A 2
C C16' 0.4586(14) 0.6165(11) 0.591(4) 0.023(5) Uani d PDU 0.114(9) A 2
H H16C 0.4851 0.6393 0.4921 0.027 Uiso calc PR 0.114(9) A 2
H H16D 0.4805 0.6581 0.6740 0.027 Uiso calc PR 0.114(9) A 2
C C17' 0.3511(14) 0.619(2) 0.583(3) 0.045(5) Uani d PDU 0.114(9) A 2
H H17C 0.3302 0.6766 0.5319 0.054 Uiso calc PR 0.114(9) A 2
H H17D 0.3279 0.5662 0.5210 0.054 Uiso calc PR 0.114(9) A 2

loop_
_atom_site_aniso_label
_atom_site_aniso_U_11
_atom_site_aniso_U_22
_atom_site_aniso_U_33
_atom_site_aniso_U_12
_atom_site_aniso_U_13
_atom_site_aniso_U_23
O1 0.0140(7) 0.0252(8) 0.0332(9) -0.0013(6) -0.0005(7) 0.0061(7)
O2 0.0183(7) 0.0172(8) 0.0389(10) -0.0022(6) -0.0007(7) 0.0098(7)
O3 0.0235(7) 0.0223(8) 0.0173(7) 0.0003(6) 0.0006(6) 0.0032(7)
O5 0.0239(8) 0.0368(11) 0.0616(14) 0.0111(8) -0.0143(9) -0.0038(10)
O6 0.0273(10) 0.0744(16) 0.0319(10) 0.0032(9) -0.0162(9) 0.0023(10)
N1 0.0125(8) 0.0191(10) 0.0257(10) 0.0006(7) -0.0029(8) 0.0045(8)
N2 0.0297(10) 0.0192(10) 0.0209(10) 0.0074(8) 0.0059(9) 0.0049(8)
N3 0.0202(9) 0.0328(11) 0.0329(11) 0.0001(8) -0.0052(9) 0.0110(10)
C1 0.0188(10) 0.0163(10) 0.0179(9) 0.0005(8) -0.0026(9) -0.0011(8)
C2 0.0168(9) 0.0155(10) 0.0170(9) 0.0005(8) -0.0013(8) -0.0009(8)
C3 0.0140(9) 0.0143(10) 0.0190(11) 0.0011(7) -0.0004(8) 0.0012(8)
C4 0.0168(9) 0.0168(10) 0.0170(9) -0.0008(8) -0.0013(8) 0.0007(8)
C5 0.0181(9) 0.0180(10) 0.0185(10) 0.0002(8) 0.0001(8) 0.0005(9)
C6 0.0182(10) 0.0194(11) 0.0270(12) 0.0028(8) -0.0037(9) 0.0040(9)
C7 0.0176(10) 0.0158(10) 0.0203(10) -0.0011(8) -0.0024(9) -0.0001(8)
C8 0.0273(12) 0.0197(11) 0.0368(13) -0.0076(9) -0.0016(11) 0.0071(10)
C9 0.0152(10) 0.0177(10) 0.0198(10) -0.0023(8) 0.0001(8) 0.0027(8)
C10 0.0173(10) 0.0169(10) 0.0246(11) -0.0004(8) -0.0009(8) 0.0044(9)
C11 0.0160(10) 0.0261(12) 0.0239(11) -0.0015(8) -0.0048(9) 0.0078(9)
C12 0.0260(12) 0.0360(14) 0.0231(11) -0.0057(10) -0.0063(10) -0.0016(11)
C13 0.0290(12) 0.0314(13) 0.0283(13) 0.0035(10) -0.0052(10) -0.0088(11)
C14 0.0186(10) 0.0258(12) 0.0258(11) 0.0022(9) -0.0023(10) -0.0031(10)
C15 0.0161(9) 0.0166(9) 0.0199(10) -0.0034(8) -0.0018(8) -0.0011(9)
C18 0.0196(10) 0.0224(11) 0.0297(12) -0.0045(9) -0.0012(9) 0.0048(10)
O4 0.0237(11) 0.062(2) 0.0480(17) -0.0023(12) -0.0012(11) 0.0304(16)
C16 0.0305(16) 0.0165(14) 0.040(3) 0.0078(13) 0.0093(19) 0.0112(17)
C17 0.0408(17) 0.0236(16) 0.0308(16) 0.0074(13) -0.0039(13) 0.0019(14)
O4' 0.048(11) 0.072(14) 0.039(11) 0.027(11) 0.012(9) 0.026(10)
C16' 0.022(8) 0.024(9) 0.021(8) 0.003(7) -0.009(8) -0.016(7)
C17' 0.048(8) 0.038(8) 0.050(8) 0.008(7) 0.002(7) 0.007(7)

loop_
_atom_type_symbol
_atom_type_description
_atom_type_scat_dispersion_real
_atom_type_scat_dispersion_imag
_atom_type_scat_source
C C 0.0033 0.0000 'International Tables Vol C Tables 4.2.6.8 and 6.1.1.4'
H H 0.0000 0.0000 'International Tables Vol C Tables 4.2.6.8 and 6.1.1.4'
N N 0.0061 0.0000 'International Tables Vol C Tables 4.2.6.8 and 6.1.1.4'
O O 0.0106 0.0000 'International Tables Vol C Tables 4.2.6.8 and 6.1.1.4'

loop_
_geom_angle_atom_site_label_1
_geom_angle_atom_site_label_2
_geom_angle_atom_site_label_3
_geom_angle
C7 O2 C8 116.35(17)
C1 N1 C5 123.73(18)
C1 N1 H1 112.6(18)
C5 N1 H1 121.8(18)
C15 N2 C16 124.7(2)
C15 N2 C16' 125.0(11)
C16 N2 C16' 13.0(14)
C15 N2 H2 120.6(19)
C16 N2 H2 114.7(19)
C16' N2 H2 112(2)
O6 N3 O5 123.2(2)
O6 N3 C11 119.0(2)
O5 N3 C11 117.8(2)
C2 C1 N1 119.53(19)
C2 C1 C6 127.4(2)
N1 C1 C6 113.11(18)
C1 C2 C7 124.89(19)
C1 C2 C3 122.16(18)
C7 C2 C3 112.94(17)
C2 C3 C4 111.51(16)
C2 C3 C9 112.06(17)
C4 C3 C9 108.56(16)
C2 C3 H3 108.2
C4 C3 H3 108.2
C9 C3 H3 108.2
C5 C4 C15 120.73(19)
C5 C4 C3 121.77(19)
C15 C4 C3 117.39(16)
C4 C5 N1 120.0(2)
C4 C5 C18 126.6(2)
N1 C5 C18 113.43(18)
C1 C6 H6A 109.5
C1 C6 H6B 109.5
H6A C6 H6B 109.5
C1 C6 H6C 109.5
H6A C6 H6C 109.5
H6B C6 H6C 109.5
O1 C7 O2 121.20(19)
O1 C7 C2 122.6(2)
O2 C7 C2 116.22(18)
O2 C8 H8A 109.5
O2 C8 H8B 109.5
H8A C8 H8B 109.5
O2 C8 H8C 109.5
H8A C8 H8C 109.5
H8B C8 H8C 109.5
C10 C9 C14 118.8(2)
C10 C9 C3 120.3(2)
C14 C9 C3 120.95(19)
C9 C10 C11 118.5(2)
C9 C10 H10 120.8
C11 C10 H10 120.8
C12 C11 C10 123.5(2)
C12 C11 N3 119.0(2)
C10 C11 N3 117.5(2)
C11 C12 C13 117.3(2)
C11 C12 H12 121.4
C13 C12 H12 121.4
C12 C13 C14 120.7(2)
C12 C13 H13 119.7
C14 C13 H13 119.7
C13 C14 C9 121.2(2)
C13 C14 H14 119.4
C9 C14 H14 119.4
O3 C15 N2 121.9(2)
O3 C15 C4 122.9(2)
N2 C15 C4 115.19(19)
C5 C18 H18A 109.5
C5 C18 H18B 109.5
H18A C18 H18B 109.5
C5 C18 H18C 109.5
H18A C18 H18C 109.5
H18B C18 H18C 109.5
C5 C18 H18D 109.5
H18A C18 H18D 141.1
H18B C18 H18D 56.3
H18C C18 H18D 56.3
C5 C18 H18E 109.5
H18A C18 H18E 56.3
H18B C18 H18E 141.1
H18C C18 H18E 56.3
H18D C18 H18E 109.5
C5 C18 H18F 109.5
H18A C18 H18F 56.3
H18B C18 H18F 56.3
H18C C18 H18F 141.1
H18D C18 H18F 109.5
H18E C18 H18F 109.5
C17 O4 H4A 109.5
N2 C16 C17 114.1(3)
N2 C16 H16A 108.7
C17 C16 H16A 108.7
N2 C16 H16B 108.7
C17 C16 H16B 108.7
H16A C16 H16B 107.6
O4 C17 C16 114.8(3)
O4 C17 H17A 108.6
C16 C17 H17A 108.6
O4 C17 H17B 108.6
C16 C17 H17B 108.6
H17A C17 H17B 107.5
C17' O4' H4'A 109.5
N2 C16' C17' 111.6(11)
N2 C16' H16C 109.3
C17' C16' H16C 109.3
N2 C16' H16D 109.3
C17' C16' H16D 109.3
H16C C16' H16D 108.0
O4' C17' C16' 109.8(11)
O4' C17' H17C 109.7
C16' C17' H17C 109.7
O4' C17' H17D 109.7
C16' C17' H17D 109.7
H17C C17' H17D 108.2

loop_
_geom_bond_atom_site_label_1
_geom_bond_atom_site_label_2
_geom_bond_distance
O1 C7 1.225(2)
O2 C7 1.344(3)
O2 C8 1.447(3)
O3 C15 1.248(3)
O5 N3 1.228(3)
O6 N3 1.221(3)
N1 C1 1.368(3)
N1 C5 1.391(3)
N1 H1 0.87(3)
N2 C15 1.335(3)
N2 C16 1.464(3)
N2 C16' 1.468(11)
N2 H2 0.87(3)
N3 C11 1.470(3)
C1 C2 1.365(3)
C1 C6 1.504(3)
C2 C7 1.459(3)
C2 C3 1.517(3)
C3 C4 1.528(3)
C3 C9 1.529(3)
C3 H3 1.0000
C4 C5 1.346(3)
C4 C15 1.488(3)
C5 C18 1.499(3)
C6 H6A 0.9800
C6 H6B 0.9800
C6 H6C 0.9800
C8 H8A 0.9800
C8 H8B 0.9800
C8 H8C 0.9800
C9 C10 1.387(3)
C9 C14 1.395(3)
C10 C11 1.391(3)
C10 H10 0.9500
C11 C12 1.379(4)
C12 C13 1.380(3)
C12 H12 0.9500
C13 C14 1.387(3)
C13 H13 0.9500
C14 H14 0.9500
C18 H18A 0.9800
C18 H18B 0.9800
C18 H18C 0.9800
C18 H18D 0.9800
C18 H18E 0.9800
C18 H18F 0.9800
O4 C17 1.400(4)
O4 H4A 0.8400
C16 C17 1.471(5)
C16 H16A 0.9900
C16 H16B 0.9900
C17 H17A 0.9900
C17 H17B 0.9900
O4' C17' 1.432(11)
O4' H4'A 0.8400
C16' C17' 1.518(10)
C16' H16C 0.9900
C16' H16D 0.9900
C17' H17C 0.9900
C17' H17D 0.9900

loop_
_geom_hbond_atom_site_label_D
_geom_hbond_atom_site_label_H
_geom_hbond_atom_site_label_A
_geom_hbond_site_symmetry_A
_geom_hbond_distance_DH
_geom_hbond_distance_HA
_geom_hbond_distance_DA
_geom_hbond_angle_DHA
O4 H4A O3 4_665 0.84 2.05 2.892(3) 176.0
O4' H4'A O3 4_665 0.84 1.92 2.76(2) 176.2
N1 H1 O1 3 0.87(3) 2.10(3) 2.920(2) 157(2)
N2 H2 O3 4_665 0.87(3) 2.00(3) 2.836(3) 161(3)

loop_
_geom_torsion_atom_site_label_1
_geom_torsion_atom_site_label_2
_geom_torsion_atom_site_label_3
_geom_torsion_atom_site_label_4
_geom_torsion
C5 N1 C1 C2 6.7(3)
C5 N1 C1 C6 -173.4(2)
N1 C1 C2 C7 -178.3(2)
C6 C1 C2 C7 1.8(4)
N1 C1 C2 C3 2.9(3)
C6 C1 C2 C3 -177.0(2)
C1 C2 C3 C4 -11.0(3)
C7 C2 C3 C4 170.04(18)
C1 C2 C3 C9 110.9(2)
C7 C2 C3 C9 -68.0(2)
C2 C3 C4 C5 11.2(3)
C9 C3 C4 C5 -112.7(2)
C2 C3 C4 C15 -172.45(18)
C9 C3 C4 C15 63.6(2)
C15 C4 C5 N1 -179.6(2)
C3 C4 C5 N1 -3.4(3)
C15 C4 C5 C18 2.2(4)
C3 C4 C5 C18 178.4(2)
C1 N1 C5 C4 -6.4(3)
C1 N1 C5 C18 172.0(2)
C8 O2 C7 O1 4.8(3)
C8 O2 C7 C2 -175.0(2)
C1 C2 C7 O1 176.8(2)
C3 C2 C7 O1 -4.3(3)
C1 C2 C7 O2 -3.4(3)
C3 C2 C7 O2 175.53(19)
C2 C3 C9 C10 139.5(2)
C4 C3 C9 C10 -96.9(2)
C2 C3 C9 C14 -41.3(3)
C4 C3 C9 C14 82.3(2)
C14 C9 C10 C11 -0.2(3)
C3 C9 C10 C11 178.97(19)
C9 C10 C11 C12 -0.1(3)
C9 C10 C11 N3 178.1(2)
O6 N3 C11 C12 2.4(3)
O5 N3 C11 C12 -178.9(2)
O6 N3 C11 C10 -175.9(2)
O5 N3 C11 C10 2.8(3)
C10 C11 C12 C13 0.2(4)
N3 C11 C12 C13 -177.9(2)
C11 C12 C13 C14 -0.1(4)
C12 C13 C14 C9 -0.2(4)
C10 C9 C14 C13 0.3(3)
C3 C9 C14 C13 -178.8(2)
C16 N2 C15 O3 4.7(4)
C16' N2 C15 O3 -11.2(17)
C16 N2 C15 C4 -173.7(3)
C16' N2 C15 C4 170.4(17)
C5 C4 C15 O3 48.9(3)
C3 C4 C15 O3 -127.5(2)
C5 C4 C15 N2 -132.8(2)
C3 C4 C15 N2 50.9(3)
C15 N2 C16 C17 113.3(4)
C16' N2 C16 C17 -151(5)
N2 C16 C17 O4 61.5(5)
C15 N2 C16' C17' 129.2(14)
C16 N2 C16' C17' 36(4)
N2 C16' C17' O4' 77(2)
